data_7057394
loop_
_publ_author_name
'Pandey, Saurabh'
'Bansal, Deepak'
'Gupta, Rajeev'

_publ_section_title
;
 A metalloligand appended with benzimidazole rings: tetranuclear [CoZn3]
 and [CoCd3] complexes and their catalytic applications
;
_journal_issue 12
_journal_name_full 'New Journal of Chemistry'
_journal_page_first 9847
_journal_paper_doi 10.1039/C8NJ00734A
_journal_volume 42
_journal_year 2018
_chemical_formula_moiety 'C48 H39 Cl3 Co N16 O7 Zn3, C48 H40 Cl3 Co N16 O7 Zn3, 5(C3 H7 N O)'
_chemical_formula_sum 'C111 H115 Cl6 Co2 N37 O19 Zn6'
_chemical_formula_weight 2994.17
_space_group_crystal_system triclinic
_space_group_IT_number 2
_space_group_name_Hall '-P 1'
_space_group_name_H-M_alt 'P -1'
_symmetry_space_group_name_Hall '-P 1'
_symmetry_space_group_name_H-M 'P -1'
_atom_sites_solution_hydrogens mixed
_audit_creation_method SHELXL-2018/3
_audit_update_record
;
2018-05-02 deposited with the CCDC.
2018-05-08 downloaded from the CCDC.
;
_cell_angle_alpha 79.384(2)
_cell_angle_beta 84.626(3)
_cell_angle_gamma 86.773(3)
_cell_formula_units_Z 2
_cell_length_a 15.1412(13)
_cell_length_b 17.3711(15)
_cell_length_c 25.697(2)
_cell_measurement_reflns_used 33064
_cell_measurement_temperature 273(2)
_cell_measurement_theta_max 28.398
_cell_measurement_theta_min 2.019
_cell_volume 6608.7(10)
_computing_cell_refinement 'CrysAlisPro, Oxford Diffraction Ltd.,'
_computing_data_collection 'CrysAlisPro, Oxford Diffraction Ltd.,'
_computing_data_reduction 'CrysAlisPro, Oxford Diffraction Ltd.,'
_computing_molecular_graphics 'WinGx v2014.1'
_computing_publication_material 'WinGx v2014.1'
_computing_structure_refinement 'SHELXL-2018/3 (Sheldrick, 2018)'
_computing_structure_solution 'SHELXL-2018/3 (Sheldrick, 2018)'
_diffrn_ambient_temperature 273(2)
_diffrn_measured_fraction_theta_full 0.998
_diffrn_measured_fraction_theta_max 0.996
_diffrn_measurement_device_type 'Xcalibur, Ruby, Gemini'
_diffrn_measurement_method '\w scans'
_diffrn_radiation_type MoK\a
_diffrn_radiation_wavelength 0.71073
_diffrn_reflns_av_R_equivalents 0.0752
_diffrn_reflns_av_unetI/netI 0.1054
_diffrn_reflns_Laue_measured_fraction_full 0.998
_diffrn_reflns_Laue_measured_fraction_max 0.996
_diffrn_reflns_limit_h_max 20
_diffrn_reflns_limit_h_min -20
_diffrn_reflns_limit_k_max 23
_diffrn_reflns_limit_k_min -23
_diffrn_reflns_limit_l_max 34
_diffrn_reflns_limit_l_min -34
_diffrn_reflns_number 101758
_diffrn_reflns_point_group_measured_fraction_full 0.998
_diffrn_reflns_point_group_measured_fraction_max 0.996
_diffrn_reflns_theta_full 25.000
_diffrn_reflns_theta_max 28.398
_diffrn_reflns_theta_min 2.019
_diffrn_source 'fine-focus sealed tube'
_exptl_absorpt_coefficient_mu 1.511
_exptl_absorpt_correction_type multi-scan
_exptl_absorpt_process_details sadabs
_exptl_crystal_colour red
_exptl_crystal_density_diffrn 1.505
_exptl_crystal_description cube
_exptl_crystal_F_000 3056
_exptl_crystal_size_max 0.210
_exptl_crystal_size_mid 0.190
_exptl_crystal_size_min 0.170
_exptl_transmission_factor_max 0.773
_exptl_transmission_factor_min 0.735
_refine_diff_density_max 1.193
_refine_diff_density_min -1.468
_refine_diff_density_rms 0.182
_refine_ls_extinction_coef 0.00056(8)
_refine_ls_extinction_expression Fc^*^=kFc[1+0.001xFc^2^\l^3^/sin(2\q)]^-1/4^
_refine_ls_extinction_method 'SHELXL-2018/3 (Sheldrick 2018)'
_refine_ls_goodness_of_fit_ref 1.040
_refine_ls_hydrogen_treatment constr
_refine_ls_matrix_type full
_refine_ls_number_parameters 1612
_refine_ls_number_reflns 33064
_refine_ls_number_restraints 0
_refine_ls_restrained_S_all 1.040
_refine_ls_R_factor_all 0.1247
_refine_ls_R_factor_gt 0.0670
_refine_ls_shift/su_max 0.070
_refine_ls_shift/su_mean 0.000
_refine_ls_structure_factor_coef Fsqd
_refine_ls_weighting_details 'w=1/[\s^2^(Fo^2^)+(0.0761P)^2^+19.8400P] where P=(Fo^2^+2Fc^2^)/3'
_refine_ls_weighting_scheme calc
_refine_ls_wR_factor_gt 0.1561
_refine_ls_wR_factor_ref 0.1835
_reflns_Friedel_coverage 0.000
_reflns_number_gt 20728
_reflns_number_total 33064
_reflns_threshold_expression 'I > 2\s(I)'
_cod_data_source_file c8nj00734a2.cif
_cod_data_source_block 2-Cl
_cod_depositor_comments 'Adding full bibliography for 7057392--7057394.cif.'
_cod_original_cell_volume 6608.8(10)
_cod_database_code 7057394
_shelx_shelxl_version_number 2018/3
_shelx_space_group_comment
;
The symmetry employed for this shelxl refinement is uniquely defined
by the following loop, which should always be used as a source of
symmetry information in preference to the above space-group names.
They are only intended as comments.
;
_shelx_estimated_absorpt_t_min 0.742
_shelx_estimated_absorpt_t_max 0.783
_platon_squeeze_void_probe_radius 1.20

loop_
_space_group_symop_operation_xyz
'x, y, z'
'-x, -y, -z'

loop_
_atom_site_label
_atom_site_type_symbol
_atom_site_fract_x
_atom_site_fract_y
_atom_site_fract_z
_atom_site_U_iso_or_equiv
_atom_site_adp_type
_atom_site_occupancy
_atom_site_site_symmetry_order
_atom_site_calc_flag
_atom_site_refinement_flags_posn
_atom_site_refinement_flags_adp
_atom_site_refinement_flags_occupancy
_atom_site_disorder_assembly
_atom_site_disorder_group
Zn1 Zn 0.70659(4) 0.37762(3) 0.22240(2) 0.01621(13) Uani 1 1 d . . . . .
Zn4 Zn 0.22809(4) 0.59367(3) 0.35992(2) 0.01651(13) Uani 1 1 d . . . . .
Zn5 Zn 0.25257(4) 1.10443(3) 0.26227(2) 0.01595(13) Uani 1 1 d . . . . .
Zn2 Zn 0.87782(4) 0.60765(3) 0.05454(2) 0.01733(13) Uani 1 1 d . . . . .
Zn6 Zn 0.11787(4) 0.88155(3) 0.44448(2) 0.01500(13) Uani 1 1 d . . . . .
Zn3 Zn 0.73789(5) 0.88443(3) 0.14642(2) 0.02460(15) Uani 1 1 d . . . . .
Co1 Co 0.70496(4) 0.62967(3) 0.19684(2) 0.01204(14) Uani 1 1 d . . . . .
Co2 Co 0.26354(4) 0.84854(3) 0.29899(2) 0.01105(14) Uani 1 1 d . . . . .
Cl4 Cl 0.22073(8) 1.20603(7) 0.20156(5) 0.0215(3) Uani 1 1 d . . . . .
Cl1 Cl 0.73745(8) 0.27951(7) 0.28605(5) 0.0245(3) Uani 1 1 d . . . . .
Cl5 Cl -0.01609(8) 0.85982(8) 0.48702(5) 0.0259(3) Uani 1 1 d . . . . .
Cl6 Cl 0.11454(9) 0.51281(8) 0.39071(5) 0.0262(3) Uani 1 1 d . . . . .
Cl2 Cl 1.01731(9) 0.63381(8) 0.02259(6) 0.0309(3) Uani 1 1 d . . . . .
Cl3 Cl 0.83612(15) 0.98003(12) 0.12264(8) 0.0671(6) Uani 1 1 d . . . . .
O13 O 0.1891(2) 0.9340(2) 0.48979(14) 0.0220(8) Uani 1 1 d . . . . .
O8 O 0.3201(2) 1.00177(19) 0.38924(13) 0.0178(7) Uani 1 1 d . . . . .
O1 O 0.5359(2) 0.8111(2) 0.21737(15) 0.0240(8) Uani 1 1 d . . . . .
O7 O 0.4296(2) 0.66206(19) 0.28519(14) 0.0196(8) Uani 1 1 d . . . . .
O12 O 0.3312(2) 0.5121(2) 0.36820(14) 0.0230(8) Uani 1 1 d . . . . .
O6 O 0.2667(2) 1.0096(2) 0.16423(14) 0.0242(8) Uani 1 1 d . . . . .
O5 O 0.0435(2) 0.7294(2) 0.35288(14) 0.0219(8) Uani 1 1 d . . . . .
O3 O 0.6776(2) 0.4636(2) 0.32928(13) 0.0228(8) Uani 1 1 d . . . . .
O2 O 0.6598(2) 0.4919(2) 0.09317(14) 0.0234(8) Uani 1 1 d . . . . .
O17 O 0.2865(2) 1.14555(19) 0.32805(14) 0.0215(8) Uani 1 1 d . . . . .
H17A H 0.338195 1.163981 0.321594 0.032 Uiso 1 1 d R U . . .
H17B H 0.291881 1.107281 0.353812 0.032 Uiso 1 1 d R U . . .
O9 O 0.8175(2) 0.5648(2) -0.00064(14) 0.0269(9) Uani 1 1 d . . . . .
N16 N 0.1646(3) 0.8646(2) 0.25910(15) 0.0129(8) Uani 1 1 d . . . . .
O4 O 0.9314(2) 0.7447(2) 0.15892(15) 0.0263(8) Uani 1 1 d . . . . .
N9 N 0.7970(3) 0.6075(2) 0.24181(15) 0.0128(8) Uani 1 1 d . . . . .
N21 N 0.1891(3) 0.7812(2) 0.44023(15) 0.0139(8) Uani 1 1 d . . . . .
N23 N 0.3674(2) 0.8332(2) 0.33416(15) 0.0126(8) Uani 1 1 d . . . . .
N22 N 0.3114(3) 0.7525(2) 0.27399(15) 0.0135(8) Uani 1 1 d . . . . .
N8 N 0.6460(3) 0.5519(2) 0.25317(15) 0.0137(8) Uani 1 1 d . . . . .
N5 N 0.8116(3) 0.4396(2) 0.18975(16) 0.0153(8) Uani 1 1 d . . . . .
O16 O 0.6702(3) 0.6308(2) 0.37590(16) 0.0358(10) Uani 1 1 d . . . . .
N25 N 0.1524(3) 1.0405(2) 0.30111(16) 0.0147(8) Uani 1 1 d . . . . .
N26 N 0.1057(3) 0.9657(2) 0.38033(15) 0.0145(8) Uani 1 1 d . . . . .
N17 N 0.3145(2) 0.9243(2) 0.23762(15) 0.0131(8) Uani 1 1 d . . . . .
N15 N 0.1800(3) 0.7851(2) 0.34803(15) 0.0123(8) Uani 1 1 d . . . . .
N4 N 0.8720(3) 0.5178(2) 0.11572(15) 0.0151(8) Uani 1 1 d . . . . .
N24 N 0.2460(2) 0.9329(2) 0.33897(15) 0.0132(8) Uani 1 1 d . . . . .
O10 O 0.6815(3) 0.3395(2) 0.15450(15) 0.0315(9) Uani 1 1 d . . . . .
H10A H 0.639773 0.307225 0.161464 0.047 Uiso 1 1 d R U . . .
H10B H 0.726297 0.312597 0.144113 0.047 Uiso 1 1 d R U . . .
N20 N 0.2352(3) 0.6723(2) 0.40673(15) 0.0165(9) Uani 1 1 d . . . . .
N11 N 0.8079(3) 0.7077(2) 0.05972(16) 0.0195(9) Uani 1 1 d . . . . .
N27 N 0.2264(3) 0.6371(2) 0.28107(16) 0.0152(8) Uani 1 1 d . . . . .
N18 N 0.3684(3) 1.0465(2) 0.25018(16) 0.0164(9) Uani 1 1 d . . . . .
N6 N 0.7368(3) 0.8391(2) 0.22423(16) 0.0159(8) Uani 1 1 d . . . . .
N1 N 0.6560(3) 0.7227(2) 0.22507(15) 0.0145(8) Uani 1 1 d . . . . .
N2 N 0.6054(3) 0.6505(2) 0.15786(15) 0.0134(8) Uani 1 1 d . . . . .
N14 N 0.5901(3) 0.4379(2) 0.22927(16) 0.0153(8) Uani 1 1 d . . . . .
N19 N 0.4674(3) 0.9491(2) 0.24229(16) 0.0169(9) Uani 1 1 d . . . . .
H19A H 0.488939 0.903549 0.238113 0.020 Uiso 1 1 calc R U . . .
N3 N 0.7265(3) 0.5519(2) 0.15190(15) 0.0142(8) Uani 1 1 d . . . . .
N28 N 0.2328(3) 0.7218(2) 0.20499(15) 0.0161(8) Uani 1 1 d . . . . .
H28 H 0.246406 0.762582 0.181674 0.019 Uiso 1 1 calc R U . . .
N10 N 0.7950(3) 0.6939(2) 0.15406(15) 0.0155(8) Uani 1 1 d . . . . .
N7 N 0.7310(3) 0.7483(2) 0.29750(16) 0.0167(9) Uani 1 1 d . . . . .
H7 H 0.718737 0.705346 0.318914 0.020 Uiso 1 1 calc R U . . .
N30 N 0.2436(3) 1.0424(2) 0.51011(17) 0.0210(9) Uani 1 1 d . . . . .
O14 O 0.1514(3) 0.1978(2) 0.38470(16) 0.0384(10) Uani 1 1 d . . . . .
N13 N 0.4920(3) 0.5326(2) 0.24469(16) 0.0169(9) Uani 1 1 d . . . . .
H13 H 0.470849 0.576257 0.252747 0.020 Uiso 1 1 calc R U . . .
N12 N 0.7514(3) 0.8104(2) 0.09602(16) 0.0223(10) Uani 1 1 d . . . . .
C44 C 0.0922(3) 0.8238(3) 0.27712(18) 0.0132(9) Uani 1 1 d . . . . .
C27 C 0.8713(3) 0.6473(3) 0.22922(19) 0.0157(10) Uani 1 1 d . . . . .
N29 N 0.0633(3) 0.3002(3) 0.35020(19) 0.0286(11) Uani 1 1 d . . . . .
C23 C 0.7840(3) 0.5572(3) 0.28786(19) 0.0159(10) Uani 1 1 d . . . . .
C72 C 0.0694(3) 1.0701(3) 0.31757(19) 0.0154(10) Uani 1 1 d . . . . .
C77 C 0.0405(3) 1.0240(3) 0.36704(19) 0.0142(10) Uani 1 1 d . . . . .
C65 C 0.4251(3) 0.7751(3) 0.32467(18) 0.0138(9) Uani 1 1 d . . . . .
C71 C 0.1695(3) 0.9799(3) 0.34043(18) 0.0141(10) Uani 1 1 d . . . . .
C9 C 0.8959(3) 0.4080(3) 0.1766(2) 0.0164(10) Uani 1 1 d . . . . .
C57 C 0.2010(3) 0.7461(3) 0.39803(19) 0.0137(9) Uani 1 1 d . . . . .
C78 C 0.2602(3) 0.7041(3) 0.25371(19) 0.0153(10) Uani 1 1 d . . . . .
C1 C 0.5780(3) 0.7526(3) 0.2073(2) 0.0168(10) Uani 1 1 d . . . . .
C84 C 0.1787(3) 0.6631(3) 0.19833(19) 0.0169(10) Uani 1 1 d . . . . .
C79 C 0.1761(3) 0.6099(3) 0.24602(19) 0.0148(10) Uani 1 1 d . . . . .
C43 C 0.1009(3) 0.7735(3) 0.33045(19) 0.0152(10) Uani 1 1 d . . . . .
C48 C 0.1698(3) 0.9130(3) 0.21242(19) 0.0166(10) Uani 1 1 d . . . . .
C28 C 0.8704(3) 0.7009(3) 0.1766(2) 0.0180(10) Uani 1 1 d . . . . .
N31 N 0.4619(3) 0.8539(3) 0.57216(19) 0.0316(11) Uani 1 1 d . . . . .
C49 C 0.2554(3) 0.9546(3) 0.2012(2) 0.0178(10) Uani 1 1 d . . . . .
C69 C 0.3868(3) 0.8859(3) 0.36257(18) 0.0147(10) Uani 1 1 d . . . . .
C8 C 0.8025(3) 0.5028(3) 0.15215(18) 0.0133(9) Uani 1 1 d . . . . .
C70 C 0.3140(3) 0.9469(3) 0.36551(18) 0.0145(10) Uani 1 1 d . . . . .
C15 C 0.7049(3) 0.7700(3) 0.2482(2) 0.0177(10) Uani 1 1 d . . . . .
C64 C 0.3899(3) 0.7233(3) 0.29196(19) 0.0162(10) Uani 1 1 d . . . . .
N35 N 0.7597(3) 0.4647(3) -0.02951(19) 0.0351(12) Uani 1 1 d . . . . .
C58 C 0.2466(3) 0.6570(3) 0.46082(19) 0.0175(10) Uani 1 1 d . . . . .
C2 C 0.5460(3) 0.7060(3) 0.16971(19) 0.0161(10) Uani 1 1 d . . . . .
C80 C 0.1297(3) 0.5408(3) 0.2516(2) 0.0209(11) Uani 1 1 d . . . . .
H80 H 0.127626 0.503949 0.282860 0.025 Uiso 1 1 calc R U . . .
C16 C 0.7808(3) 0.8069(3) 0.3077(2) 0.0197(11) Uani 1 1 d . . . . .
C50 C 0.3809(3) 0.9730(3) 0.24203(18) 0.0146(10) Uani 1 1 d . . . . .
C74 C -0.0629(3) 1.1491(3) 0.3210(2) 0.0228(11) Uani 1 1 d . . . . .
H74 H -0.099351 1.190417 0.305802 0.027 Uiso 1 1 calc R U . . .
C14 C 0.9331(3) 0.4558(3) 0.13062(19) 0.0162(10) Uani 1 1 d . . . . .
C63 C 0.2183(3) 0.7251(3) 0.48150(19) 0.0163(10) Uani 1 1 d . . . . .
C29 C 0.7849(3) 0.7366(3) 0.1038(2) 0.0191(11) Uani 1 1 d . . . . .
C11 C 1.0249(3) 0.3250(3) 0.1783(2) 0.0229(11) Uani 1 1 d . . . . .
H11 H 1.057619 0.281436 0.194032 0.028 Uiso 1 1 calc R U . . .
C21 C 0.7840(3) 0.8644(3) 0.2619(2) 0.0183(10) Uani 1 1 d . . . . .
C22 C 0.6966(3) 0.5185(3) 0.2936(2) 0.0173(10) Uani 1 1 d . . . . .
C24 C 0.8467(3) 0.5455(3) 0.3244(2) 0.0207(11) Uani 1 1 d . . . . .
H24 H 0.837577 0.511052 0.356489 0.025 Uiso 1 1 calc R U . . .
O11 O 0.8181(4) 0.2914(3) 0.09677(19) 0.0576(14) Uani 1 1 d . . . . .
C45 C 0.0201(3) 0.8316(3) 0.2471(2) 0.0210(11) Uani 1 1 d . . . . .
H45 H -0.030677 0.803846 0.259579 0.025 Uiso 1 1 calc R U . . .
N32 N 0.5610(3) 0.6210(3) 0.4429(2) 0.0367(12) Uani 1 1 d . . . . .
C73 C 0.0165(3) 1.1322(3) 0.2941(2) 0.0214(11) Uani 1 1 d . . . . .
H73 H 0.034321 1.161658 0.261167 0.026 Uiso 1 1 calc R U . . .
C36 C 0.5784(3) 0.5072(3) 0.24396(19) 0.0144(10) Uani 1 1 d . . . . .
C6 C 0.5880(3) 0.6015(3) 0.12570(19) 0.0177(10) Uani 1 1 d . . . . .
C12 C 1.0614(3) 0.3719(3) 0.1314(2) 0.0222(11) Uani 1 1 d . . . . .
H12 H 1.117391 0.358529 0.116782 0.027 Uiso 1 1 calc R U . . .
C10 C 0.9424(3) 0.3420(3) 0.2013(2) 0.0226(11) Uani 1 1 d . . . . .
H10 H 0.918494 0.310709 0.232188 0.027 Uiso 1 1 calc R U . . .
C59 C 0.2773(3) 0.5902(3) 0.4934(2) 0.0190(11) Uani 1 1 d . . . . .
H59 H 0.295529 0.545218 0.479872 0.023 Uiso 1 1 calc R U . . .
N33 N 0.9088(3) 0.6363(3) 0.48527(19) 0.0309(11) Uani 1 1 d . . . . .
C60 C 0.2798(4) 0.5925(3) 0.5468(2) 0.0231(11) Uani 1 1 d . . . . .
H60 H 0.300228 0.548329 0.569516 0.028 Uiso 1 1 calc R U . . .
C76 C -0.0394(3) 1.0424(3) 0.3945(2) 0.0180(10) Uani 1 1 d . . . . .
H76 H -0.057855 1.013363 0.427489 0.022 Uiso 1 1 calc R U . . .
C62 C 0.2213(3) 0.7266(3) 0.5352(2) 0.0213(11) Uani 1 1 d . . . . .
H62 H 0.202987 0.771336 0.548942 0.026 Uiso 1 1 calc R U . . .
C68 C 0.4678(3) 0.8825(3) 0.3834(2) 0.0189(11) Uani 1 1 d . . . . .
H68 H 0.481780 0.919578 0.402943 0.023 Uiso 1 1 calc R U . . .
C75 C -0.0902(3) 1.1055(3) 0.3708(2) 0.0207(11) Uani 1 1 d . . . . .
H75 H -0.143710 1.119349 0.388292 0.025 Uiso 1 1 calc R U . . .
C7 C 0.6619(3) 0.5420(3) 0.12109(19) 0.0175(10) Uani 1 1 d . . . . .
C036 C 0.1962(3) 1.0071(3) 0.48193(19) 0.0192(11) Uani 1 1 d . . . . .
H036 H 0.166422 1.037621 0.454849 0.023 Uiso 1 1 calc R U . . .
C61 C 0.2522(3) 0.6603(3) 0.5673(2) 0.0223(11) Uani 1 1 d . . . . .
H61 H 0.254839 0.660412 0.603350 0.027 Uiso 1 1 calc R U . . .
O038 O 0.7645(3) 0.6708(3) 0.5095(2) 0.0564(14) Uani 1 1 d . . . . .
C83 C 0.1334(4) 0.6534(3) 0.1556(2) 0.0237(12) Uani 1 1 d . . . . .
H83 H 0.133913 0.690659 0.124527 0.028 Uiso 1 1 calc R U . . .
C81 C 0.0869(4) 0.5301(3) 0.2081(2) 0.0246(12) Uani 1 1 d . . . . .
H81 H 0.056890 0.484204 0.210185 0.030 Uiso 1 1 calc R U . . .
C47 C 0.1000(3) 0.9224(3) 0.1807(2) 0.0224(11) Uani 1 1 d . . . . .
H47 H 0.103801 0.956040 0.147980 0.027 Uiso 1 1 calc R U . . .
N34 N 0.3847(3) 0.3875(3) 0.37319(19) 0.0289(11) Uani 1 1 d . . . . .
C46 C 0.0244(4) 0.8811(3) 0.1982(2) 0.0258(12) Uani 1 1 d . . . . .
H46 H -0.023269 0.886453 0.177312 0.031 Uiso 1 1 calc R U . . .
C13 C 1.0153(3) 0.4375(3) 0.1068(2) 0.0192(11) Uani 1 1 d . . . . .
H13A H 1.038762 0.468101 0.075496 0.023 Uiso 1 1 calc R U . . .
C25 C 0.9237(4) 0.5867(3) 0.3117(2) 0.0260(12) Uani 1 1 d . . . . .
H25 H 0.967331 0.579619 0.335516 0.031 Uiso 1 1 calc R U . . .
C3 C 0.4647(3) 0.7148(3) 0.1486(2) 0.0232(11) Uani 1 1 d . . . . .
H3 H 0.423226 0.753229 0.156794 0.028 Uiso 1 1 calc R U . . .
C66 C 0.5073(3) 0.7682(3) 0.3444(2) 0.0196(11) Uani 1 1 d . . . . .
H66 H 0.547880 0.728314 0.337545 0.024 Uiso 1 1 calc R U . . .
C37 C 0.4442(3) 0.4761(3) 0.2303(2) 0.0175(10) Uani 1 1 d . . . . .
C42 C 0.5061(3) 0.4162(3) 0.22097(19) 0.0170(10) Uani 1 1 d . . . . .
C56 C 0.5153(3) 1.0107(3) 0.2504(2) 0.0190(11) Uani 1 1 d . . . . .
C26 C 0.9367(3) 0.6385(3) 0.2639(2) 0.0212(11) Uani 1 1 d . . . . .
H26 H 0.988271 0.666492 0.255434 0.025 Uiso 1 1 calc R U . . .
C19 C 0.8676(4) 0.9417(3) 0.3046(2) 0.0283(13) Uani 1 1 d . . . . .
H19 H 0.896190 0.987697 0.304650 0.034 Uiso 1 1 calc R U . . .
C67 C 0.5281(3) 0.8218(3) 0.3744(2) 0.0227(11) Uani 1 1 d . . . . .
H67 H 0.582779 0.817425 0.388742 0.027 Uiso 1 1 calc R U . . .
C20 C 0.8273(3) 0.9331(3) 0.2602(2) 0.0245(12) Uani 1 1 d . . . . .
H20 H 0.829201 0.972170 0.230040 0.029 Uiso 1 1 calc R U . . .
C17 C 0.8230(4) 0.8142(3) 0.3527(2) 0.0259(12) Uani 1 1 d . . . . .
H17 H 0.821902 0.775190 0.382770 0.031 Uiso 1 1 calc R U . . .
C38 C 0.3539(3) 0.4713(3) 0.2251(2) 0.0216(11) Uani 1 1 d . . . . .
H38 H 0.313318 0.511718 0.230872 0.026 Uiso 1 1 calc R U . . .
C35 C 0.7897(4) 0.7686(3) 0.0185(2) 0.0252(12) Uani 1 1 d . . . . .
N36 N 0.9043(4) 0.1883(3) 0.1336(2) 0.0416(13) Uani 1 1 d . . . . .
C4 C 0.4460(4) 0.6653(3) 0.1151(2) 0.0298(13) Uani 1 1 d . . . . .
H4 H 0.391910 0.671103 0.100151 0.036 Uiso 1 1 calc R U . . .
C55 C 0.6042(3) 1.0181(3) 0.2546(2) 0.0250(12) Uani 1 1 d . . . . .
H55 H 0.644891 0.976206 0.253059 0.030 Uiso 1 1 calc R U . . .
C5 C 0.5077(4) 0.6067(3) 0.1034(2) 0.0275(12) Uani 1 1 d . . . . .
H5 H 0.495199 0.572453 0.081390 0.033 Uiso 1 1 calc R U . . .
C51 C 0.4526(3) 1.0718(3) 0.2546(2) 0.0173(10) Uani 1 1 d . . . . .
C41 C 0.4780(3) 0.3491(3) 0.2056(2) 0.0227(11) Uani 1 1 d . . . . .
H41 H 0.518364 0.308952 0.198851 0.027 Uiso 1 1 calc R U . . .
C82 C 0.0875(4) 0.5855(3) 0.1617(2) 0.0263(12) Uani 1 1 d . . . . .
H82 H 0.056220 0.576677 0.134042 0.032 Uiso 1 1 calc R U . . .
C39 C 0.3278(4) 0.4039(3) 0.2108(2) 0.0266(12) Uani 1 1 d . . . . .
H39 H 0.267821 0.397995 0.207978 0.032 Uiso 1 1 calc R U . . .
C40 C 0.3888(4) 0.3442(3) 0.2007(2) 0.0262(12) Uani 1 1 d . . . . .
H40 H 0.368810 0.300074 0.190337 0.031 Uiso 1 1 calc R U . . .
C103 C 0.0807(4) 0.2361(3) 0.3841(2) 0.0281(13) Uani 1 1 d . . . . .
H103 H 0.035605 0.217996 0.409810 0.034 Uiso 1 1 calc R U . . .
C52 C 0.4790(3) 1.1451(3) 0.2608(2) 0.0235(12) Uani 1 1 d . . . . .
H52 H 0.438257 1.186710 0.262928 0.028 Uiso 1 1 calc R U . . .
O043 O 0.5281(4) 0.8862(5) 0.4897(2) 0.091(2) Uani 1 1 d . . . . .
C54 C 0.6306(4) 1.0900(3) 0.2613(2) 0.0304(13) Uani 1 1 d . . . . .
H54 H 0.690175 1.097111 0.264287 0.037 Uiso 1 1 calc R U . . .
C111 C 0.8016(4) 0.4942(3) 0.0042(2) 0.0254(12) Uani 1 1 d . . . . .
H111 H 0.820677 0.460117 0.033729 0.031 Uiso 1 1 calc R U . . .
C122 C 0.2498(4) 1.1272(3) 0.4995(2) 0.0290(13) Uani 1 1 d . . . . .
H12A H 0.287018 1.142344 0.523868 0.043 Uiso 1 1 calc R U . . .
H12B H 0.274865 1.143959 0.463754 0.043 Uiso 1 1 calc R U . . .
H12C H 0.191612 1.151308 0.503925 0.043 Uiso 1 1 calc R U . . .
C30 C 0.7537(4) 0.8322(3) 0.0408(2) 0.0293(13) Uani 1 1 d . . . . .
C048 C 0.3201(4) 0.4438(4) 0.3755(2) 0.0301(13) Uani 1 1 d . . . . .
H048 H 0.262101 0.427650 0.383356 0.036 Uiso 1 1 calc R U . . .
C117 C 0.6408(4) 0.6407(4) 0.4197(3) 0.0367(15) Uani 1 1 d . . . . .
H117 H 0.677366 0.664114 0.438856 0.044 Uiso 1 1 calc R U . . .
C121 C 0.2928(4) 0.9991(3) 0.5525(2) 0.0330(14) Uani 1 1 d . . . . .
H12D H 0.322986 1.034981 0.568273 0.050 Uiso 1 1 calc R U . . .
H12E H 0.252518 0.969919 0.579035 0.050 Uiso 1 1 calc R U . . .
H12F H 0.335430 0.963600 0.538441 0.050 Uiso 1 1 calc R U . . .
C34 C 0.8028(4) 0.7741(3) -0.0363(2) 0.0317(14) Uani 1 1 d . . . . .
H34 H 0.825668 0.731589 -0.051352 0.038 Uiso 1 1 calc R U . . .
C18 C 0.8663(4) 0.8828(3) 0.3496(2) 0.0305(13) Uani 1 1 d . . . . .
H18 H 0.895629 0.890043 0.378422 0.037 Uiso 1 1 calc R U . . .
C53 C 0.5688(4) 1.1526(3) 0.2635(2) 0.0287(13) Uani 1 1 d . . . . .
H53 H 0.588858 1.200896 0.266891 0.034 Uiso 1 1 calc R U . . .
C32 C 0.7464(5) 0.9083(4) -0.0449(2) 0.0430(17) Uani 1 1 d . . . . .
H32 H 0.732409 0.955130 -0.067126 0.052 Uiso 1 1 calc R U . . .
C31 C 0.7323(5) 0.9039(3) 0.0095(2) 0.0396(16) Uani 1 1 d . . . . .
H31 H 0.709625 0.946593 0.024346 0.048 Uiso 1 1 calc R U . . .
C104 C 0.1297(5) 0.3299(4) 0.3077(3) 0.0443(17) Uani 1 1 d . . . . .
H10L H 0.106674 0.376868 0.286642 0.066 Uiso 1 1 calc R U . . .
H10M H 0.182201 0.341254 0.322719 0.066 Uiso 1 1 calc R U . . .
H10N H 0.144224 0.291125 0.285706 0.066 Uiso 1 1 calc R U . . .
C33 C 0.7810(4) 0.8445(4) -0.0675(2) 0.0383(16) Uani 1 1 d . . . . .
H33 H 0.789357 0.849822 -0.104293 0.046 Uiso 1 1 calc R U . . .
C118 C 0.5172(4) 0.9011(4) 0.5948(3) 0.0367(15) Uani 1 1 d . . . . .
H11J H 0.501035 0.895611 0.632275 0.055 Uiso 1 1 calc R U . . .
H11K H 0.578210 0.884299 0.588895 0.055 Uiso 1 1 calc R U . . .
H11L H 0.509333 0.955052 0.578341 0.055 Uiso 1 1 calc R U . . .
C113 C 1.0021(4) 0.6456(4) 0.4899(3) 0.0376(15) Uani 1 1 d . . . . .
H11P H 1.037269 0.610778 0.470487 0.056 Uiso 1 1 calc R U . . .
H11Q H 1.017084 0.698735 0.475528 0.056 Uiso 1 1 calc R U . . .
H11R H 1.013896 0.633434 0.526606 0.056 Uiso 1 1 calc R U . . .
C105 C -0.0214(4) 0.3426(4) 0.3548(3) 0.0425(16) Uani 1 1 d . . . . .
H10O H -0.022558 0.387752 0.326873 0.064 Uiso 1 1 calc R U . . .
H10P H -0.068291 0.309105 0.351820 0.064 Uiso 1 1 calc R U . . .
H10Q H -0.029551 0.359173 0.388594 0.064 Uiso 1 1 calc R U . . .
C04M C 0.4774(4) 0.4052(3) 0.3603(2) 0.0331(14) Uani 1 1 d . . . . .
H04A H 0.512370 0.357246 0.360811 0.050 Uiso 1 1 calc R U . . .
H04B H 0.484857 0.437049 0.325595 0.050 Uiso 1 1 calc R U . . .
H04C H 0.496481 0.432967 0.386036 0.050 Uiso 1 1 calc R U . . .
C119 C 0.3954(4) 0.8090(4) 0.6082(3) 0.0436(16) Uani 1 1 d . . . . .
H11M H 0.398828 0.818328 0.643607 0.065 Uiso 1 1 calc R U . . .
H11N H 0.337314 0.824915 0.597060 0.065 Uiso 1 1 calc R U . . .
H11O H 0.406164 0.754142 0.607618 0.065 Uiso 1 1 calc R U . . .
C109 C 0.7413(5) 0.3816(4) -0.0209(3) 0.0483(18) Uani 1 1 d . . . . .
H10C H 0.710380 0.371240 -0.049682 0.073 Uiso 1 1 calc R U . . .
H10D H 0.796211 0.351098 -0.019335 0.073 Uiso 1 1 calc R U . . .
H10E H 0.705281 0.367724 0.011919 0.073 Uiso 1 1 calc R U . . .
C120 C 0.4712(5) 0.8516(5) 0.5213(3) 0.057(2) Uani 1 1 d . . . . .
H120 H 0.432283 0.821736 0.508286 0.068 Uiso 1 1 calc R U . . .
C108 C 0.8889(5) 0.2530(4) 0.0988(3) 0.0414(16) Uani 1 1 d . . . . .
H108 H 0.935374 0.270878 0.073963 0.050 Uiso 1 1 calc R U . . .
C116 C 0.5007(5) 0.5843(5) 0.4168(3) 0.057(2) Uani 1 1 d . . . . .
H11D H 0.446840 0.574470 0.439458 0.085 Uiso 1 1 calc R U . . .
H11E H 0.487531 0.618054 0.384265 0.085 Uiso 1 1 calc R U . . .
H11F H 0.526962 0.535561 0.409204 0.085 Uiso 1 1 calc R U . . .
C107 C 0.8367(5) 0.1606(4) 0.1751(3) 0.060(2) Uani 1 1 d . . . . .
H10R H 0.858163 0.113481 0.196738 0.090 Uiso 1 1 calc R U . . .
H10S H 0.822505 0.199982 0.196700 0.090 Uiso 1 1 calc R U . . .
H10T H 0.784451 0.150071 0.159579 0.090 Uiso 1 1 calc R U . . .
C114 C 0.8458(5) 0.6781(4) 0.5087(3) 0.0471(17) Uani 1 1 d . . . . .
H114 H 0.864380 0.716161 0.525908 0.056 Uiso 1 1 calc R U . . .
C04U C 0.3638(4) 0.3045(3) 0.3817(3) 0.0407(16) Uani 1 1 d . . . . .
H04D H 0.417729 0.273263 0.378625 0.061 Uiso 1 1 calc R U . . .
H04E H 0.334302 0.289562 0.416575 0.061 Uiso 1 1 calc R U . . .
H04F H 0.325718 0.296384 0.355557 0.061 Uiso 1 1 calc R U . . .
C110 C 0.7296(5) 0.5111(5) -0.0769(3) 0.061(2) Uani 1 1 d . . . . .
H11A H 0.700790 0.478451 -0.095906 0.092 Uiso 1 1 calc R U . . .
H11B H 0.688465 0.551544 -0.067738 0.092 Uiso 1 1 calc R U . . .
H11C H 0.779435 0.534469 -0.098799 0.092 Uiso 1 1 calc R U . . .
C106 C 0.9893(5) 0.1460(4) 0.1324(4) 0.064(2) Uani 1 1 d . . . . .
H10U H 0.987889 0.101012 0.160384 0.096 Uiso 1 1 calc R U . . .
H10V H 1.001513 0.129350 0.098734 0.096 Uiso 1 1 calc R U . . .
H10W H 1.034869 0.179661 0.137202 0.096 Uiso 1 1 calc R U . . .
C115 C 0.5297(7) 0.6399(5) 0.4944(3) 0.077(3) Uani 1 1 d . . . . .
H11G H 0.471001 0.621048 0.504546 0.115 Uiso 1 1 calc R U . . .
H11H H 0.568945 0.615455 0.520421 0.115 Uiso 1 1 calc R U . . .
H11I H 0.528279 0.695692 0.492374 0.115 Uiso 1 1 calc R U . . .
C112 C 0.8825(5) 0.5737(5) 0.4610(3) 0.066(2) Uani 1 1 d . . . . .
H11S H 0.934280 0.548759 0.445803 0.099 Uiso 1 1 calc R U . . .
H11T H 0.851494 0.535947 0.487432 0.099 Uiso 1 1 calc R U . . .
H11U H 0.844196 0.594575 0.433637 0.099 Uiso 1 1 calc R U . . .
O15A O 0.6201(4) 0.9345(4) 0.1306(3) 0.0398(15) Uiso 0.689(8) 1 d . . P A 1
O15B O 0.6580(11) 0.9992(8) 0.1234(6) 0.0398(15) Uiso 0.311(8) 1 d . . P A 2
C100 C 0.6045(7) 0.9810(7) 0.1262(4) 0.068(2) Uiso 1 1 d . . . . .
N100 N 0.5063(8) 1.0202(7) 0.1093(5) 0.137(4) Uiso 1 1 d . . . . .
C102 C 0.4689(12) 1.1037(10) 0.1135(7) 0.185(7) Uiso 1 1 d . . . . .
H10F H 0.510026 1.129999 0.129705 0.277 Uiso 1 1 calc R U . . .
H10G H 0.460199 1.132507 0.078585 0.277 Uiso 1 1 calc R U . . .
H10H H 0.413138 1.100418 0.134756 0.277 Uiso 1 1 calc R U . . .
C101 C 0.4584(11) 0.9580(10) 0.0849(7) 0.179(7) Uiso 1 1 d . . . . .
H10I H 0.494882 0.910718 0.086858 0.269 Uiso 1 1 calc R U . . .
H10J H 0.402205 0.946810 0.104650 0.269 Uiso 1 1 calc R U . . .
H10K H 0.449265 0.978899 0.048479 0.269 Uiso 1 1 calc R U . . .

loop_
_atom_site_aniso_label
_atom_site_aniso_U_11
_atom_site_aniso_U_22
_atom_site_aniso_U_33
_atom_site_aniso_U_23
_atom_site_aniso_U_13
_atom_site_aniso_U_12
Zn1 0.0118(3) 0.0114(3) 0.0241(3) -0.0015(2) 0.0010(2) 0.0017(2)
Zn4 0.0204(3) 0.0132(3) 0.0159(3) -0.0027(2) -0.0035(2) 0.0033(2)
Zn5 0.0129(3) 0.0114(3) 0.0220(3) -0.0005(2) 0.0002(2) 0.0017(2)
Zn2 0.0192(3) 0.0174(3) 0.0145(3) -0.0021(2) 0.0000(2) 0.0017(2)
Zn6 0.0158(3) 0.0138(3) 0.0152(3) -0.0029(2) -0.0006(2) 0.0013(2)
Zn3 0.0388(4) 0.0141(3) 0.0202(3) -0.0027(2) -0.0009(3) 0.0006(3)
Co1 0.0113(3) 0.0105(3) 0.0140(3) -0.0015(2) -0.0019(2) 0.0013(2)
Co2 0.0099(3) 0.0097(3) 0.0131(3) -0.0012(2) -0.0013(2) 0.0017(2)
Cl4 0.0176(6) 0.0157(6) 0.0284(7) 0.0028(5) -0.0022(5) 0.0023(5)
Cl1 0.0192(6) 0.0180(6) 0.0320(7) 0.0052(5) -0.0007(5) 0.0010(5)
Cl5 0.0200(7) 0.0262(7) 0.0276(7) 0.0012(5) 0.0059(5) 0.0001(5)
Cl6 0.0225(7) 0.0246(7) 0.0300(7) -0.0015(6) -0.0014(5) -0.0019(5)
Cl2 0.0235(7) 0.0355(8) 0.0289(7) 0.0038(6) 0.0050(6) -0.0019(6)
Cl3 0.0802(15) 0.0636(13) 0.0552(12) 0.0059(10) -0.0152(11) -0.0235(11)
O13 0.022(2) 0.0220(19) 0.023(2) -0.0048(15) -0.0051(15) -0.0008(15)
O8 0.0181(18) 0.0148(17) 0.0221(19) -0.0064(14) -0.0038(14) 0.0002(13)
O1 0.0183(19) 0.0174(18) 0.039(2) -0.0142(16) -0.0020(16) 0.0058(14)
O7 0.0173(18) 0.0150(17) 0.028(2) -0.0079(15) -0.0041(15) 0.0060(14)
O12 0.023(2) 0.0188(19) 0.030(2) -0.0132(16) -0.0079(16) 0.0140(15)
O6 0.025(2) 0.0223(19) 0.022(2) 0.0071(16) -0.0047(15) -0.0049(15)
O5 0.0143(18) 0.0244(19) 0.024(2) 0.0052(15) -0.0004(14) -0.0055(14)
O3 0.026(2) 0.0215(19) 0.0172(19) 0.0046(15) 0.0004(15) -0.0037(15)
O2 0.021(2) 0.0235(19) 0.031(2) -0.0166(17) -0.0092(16) 0.0043(15)
O17 0.021(2) 0.0159(18) 0.027(2) -0.0022(15) -0.0039(15) -0.0030(14)
O9 0.027(2) 0.030(2) 0.026(2) -0.0070(17) -0.0068(16) 0.0012(17)
N16 0.015(2) 0.0115(19) 0.012(2) -0.0030(16) 0.0008(15) 0.0023(15)
O4 0.021(2) 0.027(2) 0.029(2) 0.0034(17) -0.0046(16) -0.0084(16)
N9 0.013(2) 0.0123(19) 0.014(2) -0.0037(16) -0.0016(15) 0.0010(15)
N21 0.013(2) 0.0137(19) 0.015(2) -0.0020(16) -0.0054(16) 0.0035(15)
N23 0.011(2) 0.0126(19) 0.013(2) -0.0016(16) 0.0001(15) 0.0013(15)
N22 0.013(2) 0.0123(19) 0.015(2) -0.0029(16) -0.0014(15) 0.0026(15)
N8 0.011(2) 0.0125(19) 0.016(2) 0.0001(16) 0.0003(15) 0.0004(15)
N5 0.012(2) 0.0132(19) 0.020(2) -0.0004(17) 0.0004(16) -0.0002(15)
O16 0.039(3) 0.031(2) 0.033(2) -0.0024(19) 0.0068(19) 0.0077(18)
N25 0.012(2) 0.0103(19) 0.022(2) -0.0019(16) -0.0011(16) 0.0017(15)
N26 0.012(2) 0.015(2) 0.017(2) -0.0031(16) -0.0021(16) 0.0015(15)
N17 0.011(2) 0.0134(19) 0.015(2) -0.0020(16) -0.0009(15) -0.0008(15)
N15 0.015(2) 0.0112(19) 0.0104(19) -0.0021(15) 0.0009(15) 0.0010(15)
N4 0.018(2) 0.016(2) 0.012(2) -0.0052(16) -0.0009(16) 0.0020(16)
N24 0.010(2) 0.0109(19) 0.018(2) -0.0017(16) -0.0004(16) 0.0034(15)
O10 0.020(2) 0.037(2) 0.042(2) -0.0196(19) 0.0015(17) -0.0068(17)
N20 0.023(2) 0.013(2) 0.013(2) -0.0008(16) -0.0027(17) -0.0008(16)
N11 0.022(2) 0.021(2) 0.014(2) -0.0011(17) -0.0029(17) 0.0017(17)
N27 0.016(2) 0.0121(19) 0.018(2) -0.0043(16) -0.0045(16) 0.0021(16)
N18 0.016(2) 0.0104(19) 0.022(2) -0.0032(17) 0.0001(17) -0.0019(16)
N6 0.015(2) 0.0125(19) 0.022(2) -0.0067(17) -0.0018(17) 0.0014(16)
N1 0.017(2) 0.0120(19) 0.015(2) -0.0030(16) -0.0037(16) 0.0012(16)
N2 0.014(2) 0.0105(19) 0.015(2) -0.0015(16) -0.0019(16) 0.0003(15)
N14 0.010(2) 0.0121(19) 0.024(2) -0.0057(17) 0.0005(16) 0.0003(15)
N19 0.013(2) 0.0126(19) 0.024(2) -0.0042(17) 0.0028(17) 0.0039(15)
N3 0.015(2) 0.0110(19) 0.017(2) -0.0026(16) -0.0018(16) 0.0009(15)
N28 0.019(2) 0.018(2) 0.012(2) -0.0029(16) -0.0030(16) 0.0006(16)
N10 0.019(2) 0.0123(19) 0.015(2) -0.0027(16) 0.0002(16) -0.0008(16)
N7 0.017(2) 0.014(2) 0.019(2) -0.0015(17) -0.0015(17) -0.0025(16)
N30 0.017(2) 0.020(2) 0.027(2) -0.0077(19) -0.0017(18) -0.0021(17)
O14 0.035(3) 0.043(3) 0.036(2) -0.007(2) -0.0025(19) 0.012(2)
N13 0.013(2) 0.0124(19) 0.024(2) -0.0037(17) 0.0001(17) 0.0027(16)
N12 0.037(3) 0.013(2) 0.016(2) -0.0008(17) -0.0024(19) 0.0055(18)
C44 0.010(2) 0.014(2) 0.014(2) -0.0022(19) -0.0009(18) 0.0027(17)
C27 0.014(2) 0.017(2) 0.016(2) -0.0044(19) 0.0026(19) -0.0001(19)
N29 0.033(3) 0.023(2) 0.030(3) -0.005(2) -0.004(2) 0.001(2)
C23 0.014(2) 0.018(2) 0.016(2) -0.003(2) -0.0004(19) 0.0054(19)
C72 0.012(2) 0.013(2) 0.022(3) -0.004(2) -0.0022(19) -0.0013(18)
C77 0.013(2) 0.010(2) 0.022(3) -0.0069(19) -0.0036(19) 0.0001(17)
C65 0.012(2) 0.014(2) 0.015(2) -0.0024(19) -0.0001(18) 0.0016(18)
C71 0.013(2) 0.014(2) 0.016(2) -0.0067(19) -0.0020(18) 0.0013(18)
C9 0.012(2) 0.014(2) 0.024(3) -0.006(2) 0.0006(19) -0.0017(18)
C57 0.010(2) 0.012(2) 0.018(2) -0.0010(19) 0.0019(18) -0.0003(17)
C78 0.012(2) 0.016(2) 0.017(3) -0.004(2) -0.0037(19) 0.0067(18)
C1 0.015(2) 0.013(2) 0.022(3) -0.003(2) 0.000(2) 0.0007(18)
C84 0.017(3) 0.019(2) 0.016(3) -0.005(2) -0.0026(19) 0.0026(19)
C79 0.012(2) 0.017(2) 0.018(3) -0.010(2) -0.0015(18) 0.0046(18)
C43 0.014(2) 0.015(2) 0.016(2) -0.0021(19) 0.0006(19) 0.0008(18)
C48 0.017(3) 0.016(2) 0.016(3) 0.0004(19) -0.0021(19) 0.0017(19)
C28 0.017(3) 0.016(2) 0.022(3) -0.004(2) -0.001(2) 0.0016(19)
N31 0.026(3) 0.037(3) 0.031(3) -0.005(2) -0.004(2) -0.006(2)
C49 0.017(3) 0.017(2) 0.019(3) -0.003(2) -0.003(2) 0.0020(19)
C69 0.014(2) 0.014(2) 0.015(2) 0.0005(19) -0.0007(18) 0.0023(18)
C8 0.010(2) 0.013(2) 0.017(2) -0.0055(19) -0.0032(18) 0.0017(17)
C70 0.014(2) 0.013(2) 0.015(2) -0.0010(19) -0.0011(18) 0.0005(18)
C15 0.017(3) 0.016(2) 0.021(3) -0.006(2) -0.001(2) 0.0042(19)
C64 0.016(3) 0.017(2) 0.014(2) -0.0007(19) 0.0043(19) 0.0019(19)
N35 0.030(3) 0.050(3) 0.026(3) -0.008(2) -0.003(2) -0.012(2)
C58 0.018(3) 0.018(2) 0.017(3) -0.002(2) -0.0034(19) -0.0006(19)
C2 0.017(3) 0.012(2) 0.019(3) -0.0037(19) -0.0007(19) 0.0018(18)
C80 0.021(3) 0.017(2) 0.024(3) -0.005(2) 0.000(2) 0.001(2)
C16 0.017(3) 0.022(3) 0.022(3) -0.010(2) -0.001(2) 0.001(2)
C50 0.012(2) 0.016(2) 0.014(2) 0.0011(19) 0.0024(18) 0.0018(18)
C74 0.017(3) 0.016(2) 0.036(3) -0.004(2) -0.006(2) 0.004(2)
C14 0.018(3) 0.012(2) 0.020(3) -0.007(2) -0.003(2) 0.0000(19)
C63 0.014(2) 0.016(2) 0.018(3) -0.001(2) -0.0017(19) 0.0005(19)
C29 0.022(3) 0.016(2) 0.019(3) -0.002(2) 0.002(2) -0.002(2)
C11 0.014(3) 0.017(3) 0.039(3) -0.008(2) -0.005(2) 0.003(2)
C21 0.014(3) 0.017(2) 0.024(3) -0.006(2) -0.002(2) 0.0024(19)
C22 0.016(3) 0.017(2) 0.020(3) -0.009(2) -0.001(2) 0.0003(19)
C24 0.021(3) 0.022(3) 0.017(3) 0.000(2) -0.004(2) 0.004(2)
O11 0.058(3) 0.065(3) 0.046(3) -0.014(3) 0.006(2) 0.019(3)
C45 0.014(3) 0.022(3) 0.024(3) 0.002(2) -0.002(2) -0.004(2)
N32 0.036(3) 0.041(3) 0.033(3) -0.008(2) 0.002(2) -0.003(2)
C73 0.021(3) 0.014(2) 0.028(3) 0.000(2) -0.004(2) 0.001(2)
C36 0.013(2) 0.012(2) 0.017(2) -0.0001(19) -0.0013(19) 0.0012(18)
C6 0.018(3) 0.018(2) 0.018(3) -0.004(2) -0.003(2) 0.0025(19)
C12 0.012(3) 0.024(3) 0.031(3) -0.011(2) 0.002(2) 0.004(2)
C10 0.019(3) 0.017(3) 0.029(3) 0.002(2) -0.002(2) 0.002(2)
C59 0.021(3) 0.015(2) 0.020(3) -0.002(2) -0.004(2) 0.006(2)
N33 0.035(3) 0.023(2) 0.035(3) -0.009(2) 0.003(2) -0.006(2)
C60 0.027(3) 0.024(3) 0.018(3) 0.000(2) -0.006(2) 0.001(2)
C76 0.017(3) 0.014(2) 0.022(3) -0.005(2) 0.002(2) -0.0011(19)
C62 0.023(3) 0.020(3) 0.022(3) -0.007(2) -0.003(2) 0.002(2)
C68 0.019(3) 0.020(3) 0.021(3) -0.010(2) -0.006(2) 0.001(2)
C75 0.014(3) 0.015(2) 0.034(3) -0.010(2) 0.001(2) 0.0030(19)
C7 0.021(3) 0.016(2) 0.015(3) -0.001(2) -0.003(2) -0.0008(19)
C036 0.020(3) 0.022(3) 0.016(3) -0.007(2) 0.002(2) -0.001(2)
C61 0.026(3) 0.028(3) 0.013(3) -0.001(2) -0.005(2) -0.003(2)
O038 0.038(3) 0.070(4) 0.068(4) -0.033(3) -0.008(2) 0.007(3)
C83 0.025(3) 0.028(3) 0.017(3) -0.003(2) -0.001(2) 0.002(2)
C81 0.022(3) 0.026(3) 0.028(3) -0.012(2) -0.004(2) 0.000(2)
C47 0.024(3) 0.022(3) 0.018(3) 0.005(2) -0.006(2) 0.001(2)
N34 0.032(3) 0.022(2) 0.032(3) -0.006(2) -0.001(2) 0.001(2)
C46 0.019(3) 0.026(3) 0.032(3) -0.002(2) -0.010(2) 0.002(2)
C13 0.017(3) 0.021(3) 0.020(3) -0.005(2) 0.002(2) -0.001(2)
C25 0.019(3) 0.037(3) 0.022(3) -0.002(2) -0.010(2) 0.007(2)
C3 0.020(3) 0.022(3) 0.028(3) -0.007(2) -0.006(2) 0.007(2)
C66 0.016(3) 0.016(2) 0.028(3) -0.006(2) -0.006(2) 0.0068(19)
C37 0.014(2) 0.014(2) 0.025(3) -0.004(2) -0.004(2) 0.0016(18)
C42 0.014(2) 0.016(2) 0.019(3) 0.000(2) -0.0008(19) 0.0036(19)
C56 0.015(3) 0.019(3) 0.021(3) -0.004(2) 0.004(2) -0.0001(19)
C26 0.010(2) 0.027(3) 0.027(3) -0.004(2) -0.005(2) -0.001(2)
C19 0.019(3) 0.026(3) 0.046(4) -0.020(3) -0.005(2) -0.005(2)
C67 0.017(3) 0.023(3) 0.029(3) -0.004(2) -0.010(2) 0.006(2)
C20 0.019(3) 0.019(3) 0.036(3) -0.009(2) 0.000(2) 0.002(2)
C17 0.024(3) 0.031(3) 0.026(3) -0.013(2) -0.004(2) -0.001(2)
C38 0.012(3) 0.020(3) 0.032(3) -0.004(2) 0.000(2) 0.002(2)
C35 0.034(3) 0.020(3) 0.019(3) 0.001(2) -0.002(2) 0.004(2)
N36 0.050(4) 0.035(3) 0.039(3) -0.009(3) 0.005(3) -0.008(3)
C4 0.020(3) 0.032(3) 0.042(4) -0.016(3) -0.018(2) 0.010(2)
C55 0.013(3) 0.021(3) 0.041(3) -0.007(2) 0.001(2) 0.001(2)
C5 0.024(3) 0.029(3) 0.034(3) -0.013(3) -0.013(2) 0.005(2)
C51 0.014(2) 0.014(2) 0.022(3) 0.000(2) 0.002(2) -0.0012(18)
C41 0.016(3) 0.017(3) 0.036(3) -0.008(2) -0.001(2) -0.001(2)
C82 0.022(3) 0.034(3) 0.027(3) -0.013(3) -0.007(2) 0.000(2)
C39 0.016(3) 0.028(3) 0.037(3) -0.007(3) -0.003(2) -0.001(2)
C40 0.027(3) 0.014(2) 0.037(3) -0.004(2) -0.003(2) -0.005(2)
C103 0.031(3) 0.028(3) 0.026(3) -0.008(2) -0.002(2) 0.005(2)
C52 0.020(3) 0.015(2) 0.034(3) -0.005(2) -0.001(2) 0.001(2)
O043 0.044(3) 0.203(8) 0.028(3) -0.018(4) 0.000(2) -0.042(4)
C54 0.013(3) 0.032(3) 0.046(4) -0.006(3) -0.002(2) -0.005(2)
C111 0.022(3) 0.039(3) 0.017(3) -0.011(2) 0.003(2) -0.004(2)
C122 0.028(3) 0.027(3) 0.033(3) -0.008(3) -0.003(2) -0.004(2)
C30 0.047(4) 0.021(3) 0.019(3) -0.003(2) -0.001(2) 0.007(2)
C048 0.019(3) 0.047(4) 0.024(3) -0.006(3) -0.004(2) -0.002(3)
C117 0.036(4) 0.031(3) 0.041(4) 0.000(3) -0.010(3) 0.004(3)
C121 0.035(4) 0.033(3) 0.032(3) -0.002(3) -0.012(3) -0.005(3)
C34 0.045(4) 0.028(3) 0.023(3) -0.008(2) -0.003(3) 0.005(3)
C18 0.025(3) 0.036(3) 0.038(4) -0.021(3) -0.007(2) -0.003(2)
C53 0.024(3) 0.023(3) 0.039(3) -0.003(3) -0.004(2) -0.009(2)
C32 0.074(5) 0.027(3) 0.024(3) 0.003(3) -0.005(3) 0.017(3)
C31 0.067(5) 0.028(3) 0.018(3) 0.004(2) -0.003(3) 0.014(3)
C104 0.050(4) 0.032(3) 0.045(4) 0.003(3) 0.003(3) -0.001(3)
C33 0.055(4) 0.045(4) 0.011(3) 0.003(3) -0.001(3) 0.006(3)
C118 0.035(4) 0.036(3) 0.040(4) -0.002(3) -0.012(3) -0.008(3)
C113 0.040(4) 0.034(3) 0.041(4) -0.008(3) -0.007(3) -0.001(3)
C105 0.041(4) 0.040(4) 0.049(4) -0.017(3) -0.011(3) 0.014(3)
C04M 0.028(3) 0.034(3) 0.034(3) 0.000(3) 0.004(3) 0.002(3)
C119 0.038(4) 0.043(4) 0.048(4) -0.003(3) -0.005(3) -0.013(3)
C109 0.051(4) 0.058(5) 0.045(4) -0.028(4) 0.004(3) -0.025(4)
C120 0.034(4) 0.102(7) 0.041(4) -0.024(4) -0.004(3) -0.016(4)
C108 0.047(4) 0.036(4) 0.037(4) -0.003(3) 0.012(3) -0.002(3)
C116 0.061(5) 0.059(5) 0.050(5) -0.006(4) -0.004(4) -0.024(4)
C107 0.072(6) 0.042(4) 0.060(5) -0.006(4) 0.017(4) -0.008(4)
C114 0.037(4) 0.055(4) 0.056(5) -0.026(4) -0.013(3) 0.004(3)
C04U 0.043(4) 0.024(3) 0.053(4) -0.004(3) 0.000(3) 0.000(3)
C110 0.071(6) 0.083(6) 0.034(4) 0.000(4) -0.028(4) -0.025(5)
C106 0.060(5) 0.048(5) 0.085(6) -0.019(4) -0.006(5) 0.010(4)
C115 0.114(8) 0.074(6) 0.041(5) -0.017(4) 0.022(5) -0.017(6)
C112 0.041(5) 0.081(6) 0.091(6) -0.058(5) -0.005(4) -0.002(4)

loop_
_atom_type_symbol
_atom_type_description
_atom_type_scat_dispersion_real
_atom_type_scat_dispersion_imag
_atom_type_scat_source
C C 0.0033 0.0016 'International Tables Vol C Tables 4.2.6.8 and 6.1.1.4'
H H 0.0000 0.0000 'International Tables Vol C Tables 4.2.6.8 and 6.1.1.4'
N N 0.0061 0.0033 'International Tables Vol C Tables 4.2.6.8 and 6.1.1.4'
O O 0.0106 0.0060 'International Tables Vol C Tables 4.2.6.8 and 6.1.1.4'
Zn Zn 0.2839 1.4301 'International Tables Vol C Tables 4.2.6.8 and 6.1.1.4'
Co Co 0.3494 0.9721 'International Tables Vol C Tables 4.2.6.8 and 6.1.1.4'
Cl Cl 0.1484 0.1585 'International Tables Vol C Tables 4.2.6.8 and 6.1.1.4'

loop_
_geom_angle_atom_site_label_1
_geom_angle_atom_site_label_2
_geom_angle_atom_site_label_3
_geom_angle
N5 Zn1 N14 116.61(15)
N5 Zn1 O10 95.72(16)
N14 Zn1 O10 95.05(16)
N5 Zn1 Cl1 114.10(12)
N14 Zn1 Cl1 118.77(12)
O10 Zn1 Cl1 111.77(12)
N20 Zn4 N27 115.99(16)
N20 Zn4 O12 111.29(16)
N27 Zn4 O12 106.94(15)
N20 Zn4 Cl6 110.57(12)
N27 Zn4 Cl6 112.06(12)
O12 Zn4 Cl6 98.54(12)
N18 Zn5 N25 116.48(15)
N18 Zn5 O17 95.46(15)
N25 Zn5 O17 95.31(15)
N18 Zn5 Cl4 116.96(12)
N25 Zn5 Cl4 118.30(12)
O17 Zn5 Cl4 107.96(10)
N4 Zn2 N11 120.24(16)
N4 Zn2 O9 101.90(16)
N11 Zn2 O9 102.85(16)
N4 Zn2 Cl2 112.20(12)
N11 Zn2 Cl2 109.86(13)
O9 Zn2 Cl2 108.44(12)
N26 Zn6 N21 121.74(16)
N26 Zn6 O13 102.21(15)
N21 Zn6 O13 102.60(15)
N26 Zn6 Cl5 108.76(12)
N21 Zn6 Cl5 112.07(12)
O13 Zn6 Cl5 108.02(11)
N12 Zn3 O15A 100.6(2)
N12 Zn3 N6 117.50(16)
O15A Zn3 N6 109.7(2)
N12 Zn3 Cl3 110.68(15)
O15A Zn3 Cl3 106.0(2)
N6 Zn3 Cl3 111.24(13)
N12 Zn3 O15B 118.2(4)
N6 Zn3 O15B 117.1(4)
Cl3 Zn3 O15B 73.0(4)
N12 Zn3 C100 110.4(3)
O15A Zn3 C100 14.2(3)
N6 Zn3 C100 111.8(2)
Cl3 Zn3 C100 92.5(3)
O15B Zn3 C100 19.6(4)
N2 Co1 N9 174.44(17)
N2 Co1 N3 80.38(16)
N9 Co1 N3 102.70(16)
N2 Co1 N10 103.89(17)
N9 Co1 N10 80.83(17)
N3 Co1 N10 90.35(16)
N2 Co1 N1 81.55(16)
N9 Co1 N1 95.72(16)
N3 Co1 N1 161.23(16)
N10 Co1 N1 89.05(16)
N2 Co1 N8 94.21(16)
N9 Co1 N8 81.22(16)
N3 Co1 N8 90.37(16)
N10 Co1 N8 161.75(17)
N1 Co1 N8 96.01(16)
N23 Co2 N16 175.87(16)
N23 Co2 N24 80.78(16)
N16 Co2 N24 101.45(16)
N23 Co2 N15 102.80(16)
N16 Co2 N15 80.70(16)
N24 Co2 N15 91.44(16)
N23 Co2 N22 81.20(16)
N16 Co2 N22 96.79(16)
N24 Co2 N22 161.52(16)
N15 Co2 N22 88.63(16)
N23 Co2 N17 95.06(16)
N16 Co2 N17 81.56(16)
N24 Co2 N17 88.75(16)
N15 Co2 N17 161.93(16)
N22 Co2 N17 96.84(16)
C036 O13 Zn6 122.1(3)
C048 O12 Zn4 122.3(4)
Zn5 O17 H17A 109.3
Zn5 O17 H17B 109.7
H17A O17 H17B 104.3
C111 O9 Zn2 122.4(4)
C48 N16 C44 121.8(4)
C48 N16 Co2 119.2(3)
C44 N16 Co2 118.9(3)
C27 N9 C23 121.6(4)
C27 N9 Co1 118.9(3)
C23 N9 Co1 119.3(3)
C57 N21 C63 104.1(4)
C57 N21 Zn6 125.9(3)
C63 N21 Zn6 128.5(3)
C69 N23 C65 121.9(4)
C69 N23 Co2 118.9(3)
C65 N23 Co2 118.7(3)
C64 N22 C78 118.4(4)
C64 N22 Co2 115.7(3)
C78 N22 Co2 123.2(3)
C22 N8 C36 115.7(4)
C22 N8 Co1 115.8(3)
C36 N8 Co1 122.6(3)
C8 N5 C9 104.0(4)
C8 N5 Zn1 121.0(3)
C9 N5 Zn1 125.4(3)
C71 N25 C72 103.9(4)
C71 N25 Zn5 119.6(3)
C72 N25 Zn5 125.6(3)
C71 N26 C77 104.1(4)
C71 N26 Zn6 123.1(3)
C77 N26 Zn6 132.6(3)
C49 N17 C50 115.3(4)
C49 N17 Co2 114.3(3)
C50 N17 Co2 122.4(3)
C43 N15 C57 119.5(4)
C43 N15 Co2 117.5(3)
C57 N15 Co2 122.8(3)
C8 N4 C14 103.6(4)
C8 N4 Zn2 125.4(3)
C14 N4 Zn2 131.0(3)
C70 N24 C71 119.1(4)
C70 N24 Co2 117.0(3)
C71 N24 Co2 123.8(3)
Zn1 O10 H10A 109.7
Zn1 O10 H10B 109.5
H10A O10 H10B 104.3
C57 N20 C58 104.0(4)
C57 N20 Zn4 125.7(3)
C58 N20 Zn4 126.9(3)
C29 N11 C35 104.9(4)
C29 N11 Zn2 126.5(3)
C35 N11 Zn2 127.4(3)
C78 N27 C79 105.4(4)
C78 N27 Zn4 128.1(3)
C79 N27 Zn4 125.8(3)
C50 N18 C51 105.5(4)
C50 N18 Zn5 127.4(3)
C51 N18 Zn5 126.7(3)
C15 N6 C21 105.6(4)
C15 N6 Zn3 126.1(3)
C21 N6 Zn3 127.2(3)
C1 N1 C15 117.5(4)
C1 N1 Co1 115.4(3)
C15 N1 Co1 124.4(3)
C2 N2 C6 121.5(4)
C2 N2 Co1 118.2(3)
C6 N2 Co1 119.3(3)
C36 N14 C42 105.9(4)
C36 N14 Zn1 125.8(3)
C42 N14 Zn1 128.3(3)
C50 N19 C56 108.1(4)
C50 N19 H19A 125.9
C56 N19 H19A 125.9
C7 N3 C8 119.0(4)
C7 N3 Co1 117.7(3)
C8 N3 Co1 123.2(3)
C78 N28 C84 108.2(4)
C78 N28 H28 125.9
C84 N28 H28 125.9
C28 N10 C29 118.2(4)
C28 N10 Co1 117.0(3)
C29 N10 Co1 124.6(3)
C15 N7 C16 108.0(4)
C15 N7 H7 126.0
C16 N7 H7 126.0
C036 N30 C121 121.9(4)
C036 N30 C122 121.2(5)
C121 N30 C122 116.9(4)
C36 N13 C37 107.9(4)
C36 N13 H13 126.1
C37 N13 H13 126.1
C29 N12 C30 104.3(4)
C29 N12 Zn3 128.4(4)
C30 N12 Zn3 124.7(3)
N16 C44 C45 120.0(4)
N16 C44 C43 112.6(4)
C45 C44 C43 127.4(4)
N9 C27 C26 120.6(4)
N9 C27 C28 112.2(4)
C26 C27 C28 127.2(4)
C103 N29 C105 120.8(5)
C103 N29 C104 120.0(5)
C105 N29 C104 119.2(5)
N9 C23 C24 120.9(5)
N9 C23 C22 112.6(4)
C24 C23 C22 126.4(4)
C73 C72 N25 131.4(5)
C73 C72 C77 120.6(4)
N25 C72 C77 108.1(4)
N26 C77 C76 131.0(4)
N26 C77 C72 108.0(4)
C76 C77 C72 120.9(4)
N23 C65 C66 120.3(4)
N23 C65 C64 112.8(4)
C66 C65 C64 126.8(4)
N26 C71 N25 115.8(4)
N26 C71 N24 121.5(4)
N25 C71 N24 122.6(4)
C10 C9 N5 130.7(5)
C10 C9 C14 121.1(4)
N5 C9 C14 108.2(4)
N21 C57 N20 116.0(4)
N21 C57 N15 121.1(4)
N20 C57 N15 122.9(4)
N28 C78 N27 111.9(4)
N28 C78 N22 123.0(4)
N27 C78 N22 125.0(4)
O1 C1 N1 127.9(5)
O1 C1 C2 120.7(4)
N1 C1 C2 111.3(4)
N28 C84 C83 131.5(5)
N28 C84 C79 105.5(4)
C83 C84 C79 123.0(5)
C84 C79 N27 109.0(4)
C84 C79 C80 120.0(4)
N27 C79 C80 131.0(5)
O5 C43 N15 127.6(4)
O5 C43 C44 122.8(4)
N15 C43 C44 109.6(4)
N16 C48 C47 120.6(4)
N16 C48 C49 112.7(4)
C47 C48 C49 126.7(4)
O4 C28 N10 127.6(5)
O4 C28 C27 122.0(5)
N10 C28 C27 110.4(4)
C120 N31 C118 121.0(6)
C120 N31 C119 121.8(6)
C118 N31 C119 117.1(5)
O6 C49 N17 126.8(5)
O6 C49 C48 121.8(4)
N17 C49 C48 111.4(4)
N23 C69 C68 120.8(4)
N23 C69 C70 112.0(4)
C68 C69 C70 127.1(4)
N5 C8 N4 116.2(4)
N5 C8 N3 121.6(4)
N4 C8 N3 122.2(4)
O8 C70 N24 127.7(4)
O8 C70 C69 121.7(4)
N24 C70 C69 110.6(4)
N6 C15 N7 111.8(4)
N6 C15 N1 125.5(4)
N7 C15 N1 122.5(4)
O7 C64 N22 127.9(5)
O7 C64 C65 121.0(4)
N22 C64 C65 111.1(4)
C111 N35 C110 122.6(6)
C111 N35 C109 121.7(5)
C110 N35 C109 115.7(5)
C59 C58 N20 131.2(5)
C59 C58 C63 121.0(5)
N20 C58 C63 107.7(4)
N2 C2 C3 120.4(4)
N2 C2 C1 112.7(4)
C3 C2 C1 126.8(4)
C81 C80 C79 116.8(5)
C81 C80 H80 121.6
C79 C80 H80 121.6
N7 C16 C21 106.1(4)
N7 C16 C17 131.5(5)
C21 C16 C17 122.3(5)
N18 C50 N19 111.7(4)
N18 C50 N17 125.1(4)
N19 C50 N17 123.0(4)
C73 C74 C75 121.5(5)
C73 C74 H74 119.2
C75 C74 H74 119.2
C13 C14 N4 130.4(5)
C13 C14 C9 121.6(4)
N4 C14 C9 108.0(4)
N21 C63 C62 131.4(4)
N21 C63 C58 108.1(4)
C62 C63 C58 120.5(4)
N11 C29 N12 115.0(4)
N11 C29 N10 122.8(4)
N12 C29 N10 122.2(4)
C10 C11 C12 121.7(5)
C10 C11 H11 119.1
C12 C11 H11 119.1
C20 C21 C16 120.3(5)
C20 C21 N6 131.2(5)
C16 C21 N6 108.4(4)
O3 C22 N8 127.1(5)
O3 C22 C23 122.3(5)
N8 C22 C23 110.5(4)
C23 C24 C25 117.8(5)
C23 C24 H24 121.1
C25 C24 H24 121.1
C44 C45 C46 119.2(5)
C44 C45 H45 120.4
C46 C45 H45 120.4
C117 N32 C116 121.1(6)
C117 N32 C115 121.7(6)
C116 N32 C115 117.1(6)
C74 C73 C72 118.1(5)
C74 C73 H73 120.9
C72 C73 H73 120.9
N14 C36 N13 111.7(4)
N14 C36 N8 124.7(4)
N13 C36 N8 123.3(4)
N2 C6 C5 121.1(5)
N2 C6 C7 111.5(4)
C5 C6 C7 127.3(5)
C13 C12 C11 121.1(5)
C13 C12 H12 119.4
C11 C12 H12 119.4
C11 C10 C9 117.2(5)
C11 C10 H10 121.4
C9 C10 H10 121.4
C60 C59 C58 117.8(5)
C60 C59 H59 121.1
C58 C59 H59 121.1
C114 N33 C112 118.5(6)
C114 N33 C113 121.4(5)
C112 N33 C113 119.6(5)
C59 C60 C61 121.1(5)
C59 C60 H60 119.4
C61 C60 H60 119.4
C75 C76 C77 117.4(5)
C75 C76 H76 121.3
C77 C76 H76 121.3
C61 C62 C63 118.3(5)
C61 C62 H62 120.8
C63 C62 H62 120.8
C69 C68 C67 118.0(5)
C69 C68 H68 121.0
C67 C68 H68 121.0
C76 C75 C74 121.4(5)
C76 C75 H75 119.3
C74 C75 H75 119.3
O2 C7 N3 127.6(5)
O2 C7 C6 122.2(4)
N3 C7 C6 110.2(4)
O13 C036 N30 123.2(5)
O13 C036 H036 118.4
N30 C036 H036 118.4
C62 C61 C60 121.2(5)
C62 C61 H61 119.4
C60 C61 H61 119.4
C82 C83 C84 116.4(5)
C82 C83 H83 121.8
C84 C83 H83 121.8
C80 C81 C82 122.2(5)
C80 C81 H81 118.9
C82 C81 H81 118.9
C48 C47 C46 118.9(5)
C48 C47 H47 120.5
C46 C47 H47 120.5
C048 N34 C04M 122.6(5)
C048 N34 C04U 121.2(5)
C04M N34 C04U 116.2(5)
C47 C46 C45 119.5(5)
C47 C46 H46 120.2
C45 C46 H46 120.2
C14 C13 C12 117.2(5)
C14 C13 H13A 121.4
C12 C13 H13A 121.4
C24 C25 C26 120.8(5)
C24 C25 H25 119.6
C26 C25 H25 119.6
C4 C3 C2 118.8(5)
C4 C3 H3 120.6
C2 C3 H3 120.6
C65 C66 C67 118.6(4)
C65 C66 H66 120.7
C67 C66 H66 120.7
N13 C37 C38 132.1(4)
N13 C37 C42 105.7(4)
C38 C37 C42 122.2(5)
N14 C42 C41 131.3(4)
N14 C42 C37 108.8(4)
C41 C42 C37 119.9(5)
C55 C56 N19 132.4(5)
C55 C56 C51 122.5(5)
N19 C56 C51 105.2(4)
C27 C26 C25 118.2(5)
C27 C26 H26 120.9
C25 C26 H26 120.9
C20 C19 C18 121.3(5)
C20 C19 H19 119.3
C18 C19 H19 119.3
C66 C67 C68 120.4(5)
C66 C67 H67 119.8
C68 C67 H67 119.8
C19 C20 C21 117.8(5)
C19 C20 H20 121.1
C21 C20 H20 121.1
C18 C17 C16 116.0(5)
C18 C17 H17 122.0
C16 C17 H17 122.0
C39 C38 C37 116.7(5)
C39 C38 H38 121.6
C37 C38 H38 121.6
N11 C35 C34 131.3(5)
N11 C35 C30 107.8(4)
C34 C35 C30 120.9(5)
C108 N36 C107 119.9(6)
C108 N36 C106 121.4(6)
C107 N36 C106 118.7(6)
C3 C4 C5 120.7(5)
C3 C4 H4 119.7
C5 C4 H4 119.7
C56 C55 C54 117.2(5)
C56 C55 H55 121.4
C54 C55 H55 121.4
C6 C5 C4 117.5(5)
C6 C5 H5 121.3
C4 C5 H5 121.3
N18 C51 C52 130.0(4)
N18 C51 C56 109.4(4)
C52 C51 C56 120.5(5)
C40 C41 C42 117.9(5)
C40 C41 H41 121.0
C42 C41 H41 121.0
C83 C82 C81 121.6(5)
C83 C82 H82 119.2
C81 C82 H82 119.2
C38 C39 C40 121.7(5)
C38 C39 H39 119.1
C40 C39 H39 119.1
C41 C40 C39 121.5(5)
C41 C40 H40 119.3
C39 C40 H40 119.3
O14 C103 N29 125.6(6)
O14 C103 H103 117.2
N29 C103 H103 117.2
C53 C52 C51 116.6(5)
C53 C52 H52 121.7
C51 C52 H52 121.7
C55 C54 C53 120.9(5)
C55 C54 H54 119.6
C53 C54 H54 119.6
O9 C111 N35 124.3(6)
O9 C111 H111 117.9
N35 C111 H111 117.9
N30 C122 H12A 109.5
N30 C122 H12B 109.5
H12A C122 H12B 109.5
N30 C122 H12C 109.5
H12A C122 H12C 109.5
H12B C122 H12C 109.5
C31 C30 N12 130.3(5)
C31 C30 C35 121.7(5)
N12 C30 C35 107.9(4)
O12 C048 N34 125.4(5)
O12 C048 H048 117.3
N34 C048 H048 117.3
O16 C117 N32 125.9(6)
O16 C117 H117 117.0
N32 C117 H117 117.0
N30 C121 H12D 109.5
N30 C121 H12E 109.5
H12D C121 H12E 109.5
N30 C121 H12F 109.5
H12D C121 H12F 109.5
H12E C121 H12F 109.5
C33 C34 C35 117.7(5)
C33 C34 H34 121.2
C35 C34 H34 121.2
C17 C18 C19 122.2(5)
C17 C18 H18 118.9
C19 C18 H18 118.9
C52 C53 C54 122.3(5)
C52 C53 H53 118.9
C54 C53 H53 118.9
C31 C32 C33 122.0(5)
C31 C32 H32 119.0
C33 C32 H32 119.0
C32 C31 C30 116.5(5)
C32 C31 H31 121.7
C30 C31 H31 121.7
N29 C104 H10L 109.5
N29 C104 H10M 109.5
H10L C104 H10M 109.5
N29 C104 H10N 109.5
H10L C104 H10N 109.5
H10M C104 H10N 109.5
C34 C33 C32 121.2(5)
C34 C33 H33 119.4
C32 C33 H33 119.4
N31 C118 H11J 109.5
N31 C118 H11K 109.5
H11J C118 H11K 109.5
N31 C118 H11L 109.5
H11J C118 H11L 109.5
H11K C118 H11L 109.5
N33 C113 H11P 109.5
N33 C113 H11Q 109.5
H11P C113 H11Q 109.5
N33 C113 H11R 109.5
H11P C113 H11R 109.5
H11Q C113 H11R 109.5
N29 C105 H10O 109.5
N29 C105 H10P 109.5
H10O C105 H10P 109.5
N29 C105 H10Q 109.5
H10O C105 H10Q 109.5
H10P C105 H10Q 109.5
N34 C04M H04A 109.5
N34 C04M H04B 109.5
H04A C04M H04B 109.5
N34 C04M H04C 109.5
H04A C04M H04C 109.5
H04B C04M H04C 109.5
N31 C119 H11M 109.5
N31 C119 H11N 109.5
H11M C119 H11N 109.5
N31 C119 H11O 109.5
H11M C119 H11O 109.5
H11N C119 H11O 109.5
N35 C109 H10C 109.5
N35 C109 H10D 109.5
H10C C109 H10D 109.5
N35 C109 H10E 109.5
H10C C109 H10E 109.5
H10D C109 H10E 109.5
O043 C120 N31 124.4(7)
O043 C120 H120 117.8
N31 C120 H120 117.8
O11 C108 N36 125.1(6)
O11 C108 H108 117.5
N36 C108 H108 117.5
N32 C116 H11D 109.5
N32 C116 H11E 109.5
H11D C116 H11E 109.5
N32 C116 H11F 109.5
H11D C116 H11F 109.5
H11E C116 H11F 109.5
N36 C107 H10R 109.5
N36 C107 H10S 109.5
H10R C107 H10S 109.5
N36 C107 H10T 109.5
H10R C107 H10T 109.5
H10S C107 H10T 109.5
O038 C114 N33 125.8(7)
O038 C114 H114 117.1
N33 C114 H114 117.1
N34 C04U H04D 109.5
N34 C04U H04E 109.5
H04D C04U H04E 109.5
N34 C04U H04F 109.5
H04D C04U H04F 109.5
H04E C04U H04F 109.5
N35 C110 H11A 109.5
N35 C110 H11B 109.5
H11A C110 H11B 109.5
N35 C110 H11C 109.5
H11A C110 H11C 109.5
H11B C110 H11C 109.5
N36 C106 H10U 109.5
N36 C106 H10V 109.5
H10U C106 H10V 109.5
N36 C106 H10W 109.5
H10U C106 H10W 109.5
H10V C106 H10W 109.5
N32 C115 H11G 109.5
N32 C115 H11H 109.5
H11G C115 H11H 109.5
N32 C115 H11I 109.5
H11G C115 H11I 109.5
H11H C115 H11I 109.5
N33 C112 H11S 109.5
N33 C112 H11T 109.5
H11S C112 H11T 109.5
N33 C112 H11U 109.5
H11S C112 H11U 109.5
H11T C112 H11U 109.5
C100 O15A Zn3 129.1(11)
C100 O15B Zn3 99.6(14)
O15A C100 N100 127.1(14)
O15B C100 N100 133.8(16)
O15A C100 Zn3 36.6(8)
O15B C100 Zn3 60.8(12)
N100 C100 Zn3 163.4(8)
C102 N100 C101 125.2(13)
C102 N100 C100 127.1(12)
C101 N100 C100 107.7(10)
N100 C102 H10F 109.5
N100 C102 H10G 109.5
H10F C102 H10G 109.5
N100 C102 H10H 109.5
H10F C102 H10H 109.5
H10G C102 H10H 109.5
N100 C101 H10I 109.5
N100 C101 H10J 109.5
H10I C101 H10J 109.5
N100 C101 H10K 109.5
H10I C101 H10K 109.5
H10J C101 H10K 109.5

loop_
_geom_bond_atom_site_label_1
_geom_bond_atom_site_label_2
_geom_bond_distance
Zn1 N5 2.000(4)
Zn1 N14 2.009(4)
Zn1 O10 2.051(4)
Zn1 Cl1 2.1967(13)
Zn4 N20 1.992(4)
Zn4 N27 2.030(4)
Zn4 O12 2.048(3)
Zn4 Cl6 2.2721(14)
Zn5 N18 2.000(4)
Zn5 N25 2.007(4)
Zn5 O17 2.069(3)
Zn5 Cl4 2.1935(13)
Zn2 N4 2.000(4)
Zn2 N11 2.003(4)
Zn2 O9 2.027(4)
Zn2 Cl2 2.2332(15)
Zn6 N26 2.007(4)
Zn6 N21 2.012(4)
Zn6 O13 2.021(3)
Zn6 Cl5 2.2294(14)
Zn3 N12 1.977(4)
Zn3 O15A 1.984(7)
Zn3 N6 2.008(4)
Zn3 Cl3 2.253(2)
Zn3 O15B 2.283(14)
Zn3 C100 2.580(10)
Co1 N2 1.869(4)
Co1 N9 1.872(4)
Co1 N3 1.929(4)
Co1 N10 1.937(4)
Co1 N1 1.971(4)
Co1 N8 1.973(4)
Co2 N23 1.868(4)
Co2 N16 1.873(4)
Co2 N24 1.932(4)
Co2 N15 1.936(4)
Co2 N22 1.973(4)
Co2 N17 1.984(4)
O13 C036 1.257(6)
O8 C70 1.234(6)
O1 C1 1.224(5)
O7 C64 1.225(5)
O12 C048 1.186(7)
O6 C49 1.223(6)
O5 C43 1.222(6)
O3 C22 1.222(6)
O2 C7 1.230(6)
O17 H17A 0.8533
O17 H17B 0.8537
O9 C111 1.245(6)
N16 C48 1.330(6)
N16 C44 1.338(6)
O4 C28 1.230(6)
N9 C27 1.336(6)
N9 C23 1.341(6)
N21 C57 1.333(6)
N21 C63 1.389(6)
N23 C69 1.332(6)
N23 C65 1.339(6)
N22 C64 1.353(6)
N22 C78 1.374(6)
N8 C22 1.370(6)
N8 C36 1.381(6)
N5 C8 1.333(6)
N5 C9 1.398(6)
O16 C117 1.209(7)
N25 C71 1.350(6)
N25 C72 1.389(6)
N26 C71 1.339(6)
N26 C77 1.392(6)
N17 C49 1.371(6)
N17 C50 1.375(6)
N15 C43 1.357(6)
N15 C57 1.394(6)
N4 C8 1.345(6)
N4 C14 1.402(6)
N24 C70 1.343(6)
N24 C71 1.381(6)
O10 H10A 0.8526
O10 H10B 0.8526
N20 C57 1.343(6)
N20 C58 1.391(6)
N11 C29 1.331(6)
N11 C35 1.388(6)
N27 C78 1.345(6)
N27 C79 1.394(6)
N18 C50 1.333(6)
N18 C51 1.393(6)
N6 C15 1.338(6)
N6 C21 1.400(6)
N1 C1 1.348(6)
N1 C15 1.382(6)
N2 C2 1.338(6)
N2 C6 1.343(6)
N14 C36 1.325(6)
N14 C42 1.393(6)
N19 C50 1.352(6)
N19 C56 1.383(6)
N19 H19A 0.8600
N3 C7 1.351(6)
N3 C8 1.393(6)
N28 C78 1.332(6)
N28 C84 1.388(6)
N28 H28 0.8600
N10 C28 1.348(6)
N10 C29 1.382(6)
N7 C15 1.343(6)
N7 C16 1.376(6)
N7 H7 0.8600
N30 C036 1.314(6)
N30 C121 1.447(7)
N30 C122 1.456(7)
O14 C103 1.227(7)
N13 C36 1.356(6)
N13 C37 1.374(6)
N13 H13 0.8600
N12 C29 1.338(6)
N12 C30 1.396(7)
C44 C45 1.380(7)
C44 C43 1.497(6)
C27 C26 1.377(7)
C27 C28 1.495(7)
N29 C103 1.312(7)
N29 C105 1.449(7)
N29 C104 1.454(8)
C23 C24 1.378(7)
C23 C22 1.500(7)
C72 C73 1.387(7)
C72 C77 1.417(7)
C77 C76 1.395(6)
C65 C66 1.378(7)
C65 C64 1.489(7)
C9 C10 1.392(7)
C9 C14 1.403(7)
C1 C2 1.497(7)
C84 C83 1.389(7)
C84 C79 1.392(7)
C79 C80 1.402(7)
C48 C47 1.379(7)
C48 C49 1.498(7)
N31 C120 1.308(8)
N31 C118 1.433(7)
N31 C119 1.459(8)
C69 C68 1.378(7)
C69 C70 1.493(6)
N35 C111 1.311(7)
N35 C110 1.428(8)
N35 C109 1.458(8)
C58 C59 1.385(6)
C58 C63 1.414(7)
C2 C3 1.382(7)
C80 C81 1.387(7)
C80 H80 0.9300
C16 C21 1.396(7)
C16 C17 1.400(7)
C74 C73 1.375(7)
C74 C75 1.400(7)
C74 H74 0.9300
C14 C13 1.383(7)
C63 C62 1.389(7)
C11 C10 1.372(7)
C11 C12 1.408(7)
C11 H11 0.9300
C21 C20 1.387(7)
C24 C25 1.384(7)
C24 H24 0.9300
O11 C108 1.231(8)
C45 C46 1.384(7)
C45 H45 0.9300
N32 C117 1.330(8)
N32 C116 1.425(8)
N32 C115 1.453(8)
C73 H73 0.9300
C6 C5 1.383(7)
C6 C7 1.492(7)
C12 C13 1.383(7)
C12 H12 0.9300
C10 H10 0.9300
C59 C60 1.385(7)
C59 H59 0.9300
N33 C114 1.331(8)
N33 C112 1.440(8)
N33 C113 1.450(8)
C60 C61 1.406(7)
C60 H60 0.9300
C76 C75 1.383(7)
C76 H76 0.9300
C62 C61 1.374(7)
C62 H62 0.9300
C68 C67 1.393(7)
C68 H68 0.9300
C75 H75 0.9300
C036 H036 0.9300
C61 H61 0.9300
O038 C114 1.242(8)
C83 C82 1.378(7)
C83 H83 0.9300
C81 C82 1.388(8)
C81 H81 0.9300
C47 C46 1.380(7)
C47 H47 0.9300
N34 C048 1.347(7)
N34 C04M 1.449(7)
N34 C04U 1.466(7)
C46 H46 0.9300
C13 H13A 0.9300
C25 C26 1.387(7)
C25 H25 0.9300
C3 C4 1.379(7)
C3 H3 0.9300
C66 C67 1.382(7)
C66 H66 0.9300
C37 C38 1.395(7)
C37 C42 1.399(6)
C42 C41 1.398(7)
C56 C55 1.376(7)
C56 C51 1.396(7)
C26 H26 0.9300
C19 C20 1.380(8)
C19 C18 1.394(8)
C19 H19 0.9300
C67 H67 0.9300
C20 H20 0.9300
C17 C18 1.378(8)
C17 H17 0.9300
C38 C39 1.379(7)
C38 H38 0.9300
C35 C34 1.389(7)
C35 C30 1.398(7)
N36 C108 1.326(8)
N36 C107 1.442(8)
N36 C106 1.446(9)
C4 C5 1.397(7)
C4 H4 0.9300
C55 C54 1.378(8)
C55 H55 0.9300
C5 H5 0.9300
C51 C52 1.396(7)
C41 C40 1.378(7)
C41 H41 0.9300
C82 H82 0.9300
C39 C40 1.394(7)
C39 H39 0.9300
C40 H40 0.9300
C103 H103 0.9300
C52 C53 1.383(7)
C52 H52 0.9300
O043 C120 1.229(9)
C54 C53 1.399(8)
C54 H54 0.9300
C111 H111 0.9300
C122 H12A 0.9600
C122 H12B 0.9600
C122 H12C 0.9600
C30 C31 1.394(7)
C048 H048 0.9300
C117 H117 0.9300
C121 H12D 0.9600
C121 H12E 0.9600
C121 H12F 0.9600
C34 C33 1.376(8)
C34 H34 0.9300
C18 H18 0.9300
C53 H53 0.9300
C32 C31 1.382(8)
C32 C33 1.398(8)
C32 H32 0.9300
C31 H31 0.9300
C104 H10L 0.9600
C104 H10M 0.9600
C104 H10N 0.9600
C33 H33 0.9300
C118 H11J 0.9600
C118 H11K 0.9600
C118 H11L 0.9600
C113 H11P 0.9600
C113 H11Q 0.9600
C113 H11R 0.9600
C105 H10O 0.9600
C105 H10P 0.9600
C105 H10Q 0.9600
C04M H04A 0.9600
C04M H04B 0.9600
C04M H04C 0.9600
C119 H11M 0.9600
C119 H11N 0.9600
C119 H11O 0.9600
C109 H10C 0.9600
C109 H10D 0.9600
C109 H10E 0.9600
C120 H120 0.9300
C108 H108 0.9300
C116 H11D 0.9600
C116 H11E 0.9600
C116 H11F 0.9600
C107 H10R 0.9600
C107 H10S 0.9600
C107 H10T 0.9600
C114 H114 0.9300
C04U H04D 0.9600
C04U H04E 0.9600
C04U H04F 0.9600
C110 H11A 0.9600
C110 H11B 0.9600
C110 H11C 0.9600
C106 H10U 0.9600
C106 H10V 0.9600
C106 H10W 0.9600
C115 H11G 0.9600
C115 H11H 0.9600
C115 H11I 0.9600
C112 H11S 0.9600
C112 H11T 0.9600
C112 H11U 0.9600
O15A C100 0.818(10)
O15B C100 0.878(15)
C100 N100 1.662(14)
N100 C102 1.545(17)
N100 C101 1.584(18)
C102 H10F 0.9600
C102 H10G 0.9600
C102 H10H 0.9600
C101 H10I 0.9600
C101 H10J 0.9600
C101 H10K 0.9600

loop_
_platon_squeeze_void_nr
_platon_squeeze_void_average_x
_platon_squeeze_void_average_y
_platon_squeeze_void_average_z
_platon_squeeze_void_volume
_platon_squeeze_void_count_electrons
_platon_squeeze_void_content
1 -0.004 0.004 0.000 662 274 ' '
